data_7101107
loop_
_publ_author_name
'Christophe Faulmann'
'Stephane Dorbes'
'Jose A. Real'
'Lydie Valade'

_publ_section_title
;
[Fe(sal2-trien)][Ni(dmit)2]: Towards Switchable
Spin Crossover Molecular Conductors
;
_journal_issue 1
_journal_name_full 'Chemical Communications'
_journal_paper_doi 10.1039/b412182a
_journal_year 2005
_chemical_formula_moiety 'C20 H24 Fe N4 O2, C6 Ni S10'
_chemical_formula_sum 'C26 H24 Fe N4 Ni O2 S10'
_chemical_formula_weight 859.65
_chemical_name_systematic
;
?
;
_space_group_IT_number 2
_symmetry_cell_setting triclinic
_symmetry_space_group_name_Hall '-P 1'
_symmetry_space_group_name_H-M 'P -1'
_atom_sites_solution_hydrogens geom
_atom_sites_solution_primary direct
_atom_sites_solution_secondary difmap
_audit_creation_method SHELXL-97
_cell_angle_alpha 79.490(13)
_cell_angle_beta 78.107(13)
_cell_angle_gamma 68.481(11)
_cell_formula_units_Z 2
_cell_length_a 9.2530(9)
_cell_length_b 11.7080(12)
_cell_length_c 17.241(2)
_cell_measurement_reflns_used 8000
_cell_measurement_temperature 293(2)
_cell_measurement_theta_max 25.9
_cell_measurement_theta_min 2.51
_cell_volume 1688.6(3)
_computing_cell_refinement 'IPDS software (Stoe, 1996)'
_computing_data_collection 'IPDS software (Stoe, 1996)'
_computing_data_reduction 'IPDS software (Stoe, 1996)'
_computing_molecular_graphics 'Ortep-3 for Windows (Farrugia, 1997) and Cameron (Watkin, 1993)'
_computing_publication_material 'WinGX publication routines (Farrugia, 1999)'
_computing_structure_refinement 'SHELXL-97 (Sheldrick, 1997)'
_computing_structure_solution 'Sir97 (Altomare, 1999)'
_diffrn_ambient_temperature 293(2)
_diffrn_measured_fraction_theta_full 0.920
_diffrn_measured_fraction_theta_max 0.920
_diffrn_measurement_device_type 'STOE Imaging Plate Diffraction System'
_diffrn_measurement_method '\f scan '
_diffrn_radiation_monochromator graphite
_diffrn_radiation_source 'fine-focus sealed tube'
_diffrn_radiation_type MoK\a
_diffrn_radiation_wavelength 0.71069
_diffrn_reflns_av_R_equivalents 0.1064
_diffrn_reflns_av_sigmaI/netI 0.0883
_diffrn_reflns_limit_h_max 11
_diffrn_reflns_limit_h_min -10
_diffrn_reflns_limit_k_max 14
_diffrn_reflns_limit_k_min -14
_diffrn_reflns_limit_l_max 21
_diffrn_reflns_limit_l_min 0
_diffrn_reflns_number 6108
_diffrn_reflns_theta_full 25.99
_diffrn_reflns_theta_max 25.99
_diffrn_reflns_theta_min 2.51
_diffrn_standards_decay_% 0
_exptl_absorpt_coefficient_mu 1.639
_exptl_absorpt_correction_T_max 0.7123
_exptl_absorpt_correction_T_min 0.3984
_exptl_absorpt_correction_type refdelf
_exptl_absorpt_process_details
;
Parkin S,Moezzi B & Hope H, (1995) J. Appl. Cryst. 28, 53-56
Cubic fit to sin(theta)/lambda - 24 parameters
;
_exptl_crystal_colour 'dark green'
_exptl_crystal_density_diffrn 1.691
_exptl_crystal_density_method 'not measured'
_exptl_crystal_description plate
_exptl_crystal_F_000 876
_exptl_crystal_size_max 0.55
_exptl_crystal_size_mid 0.40
_exptl_crystal_size_min 0.08
_refine_diff_density_max 0.842
_refine_diff_density_min -0.566
_refine_diff_density_rms 0.084
_refine_ls_extinction_method none
_refine_ls_goodness_of_fit_ref 0.972
_refine_ls_hydrogen_treatment noref
_refine_ls_matrix_type full
_refine_ls_number_parameters 397
_refine_ls_number_reflns 6108
_refine_ls_number_restraints 0
_refine_ls_restrained_S_all 0.972
_refine_ls_R_factor_all 0.0582
_refine_ls_R_factor_gt 0.0468
_refine_ls_shift/su_max 0.001
_refine_ls_shift/su_mean 0.000
_refine_ls_structure_factor_coef Fsqd
_refine_ls_weighting_details 'calc w=1/[\s^2^(Fo^2^)+(0.0650P)^2^] where P=(Fo^2^+2Fc^2^)/3'
_refine_ls_weighting_scheme calc
_refine_ls_wR_factor_gt 0.1152
_refine_ls_wR_factor_ref 0.1227
_reflns_number_gt 4811
_reflns_number_total 6108
_reflns_threshold_expression >2sigma(I)
_cod_data_source_file b412182a.txt
_cod_database_code 7101107

loop_
_symmetry_equiv_pos_as_xyz
'x, y, z'
'-x, -y, -z'

loop_
_atom_site_label
_atom_site_type_symbol
_atom_site_fract_x
_atom_site_fract_y
_atom_site_fract_z
_atom_site_U_iso_or_equiv
_atom_site_adp_type
_atom_site_occupancy
_atom_site_symmetry_multiplicity
_atom_site_calc_flag
_atom_site_refinement_flags
Fe1 Fe 0.07430(5) 0.18627(4) 0.67769(3) 0.04429(14) Uani 1 1 d .
N1 N 0.1446(3) -0.0088(2) 0.68686(17) 0.0511(6) Uani 1 1 d .
N2 N -0.1346(3) 0.1490(3) 0.74576(18) 0.0535(7) Uani 1 1 d .
H2N H -0.2206 0.2125 0.7314 0.064 Uiso 1 1 calc R
N3 N 0.0780(3) 0.2205(3) 0.79762(17) 0.0524(7) Uani 1 1 d .
H3N H 0.1474 0.1524 0.8213 0.063 Uiso 1 1 calc R
N4 N -0.0003(3) 0.3817(2) 0.67197(16) 0.0462(6) Uani 1 1 d .
O1 O 0.2898(3) 0.1672(2) 0.64419(18) 0.0648(7) Uani 1 1 d .
O2 O -0.0110(3) 0.2122(2) 0.58089(14) 0.0580(6) Uani 1 1 d .
C1 C 0.4174(4) 0.0738(3) 0.6224(2) 0.0542(8) Uani 1 1 d .
C2 C 0.5577(4) 0.0979(4) 0.5901(3) 0.0684(10) Uani 1 1 d .
H2 H 0.5605 0.1773 0.5868 0.082 Uiso 1 1 calc R
C3 C 0.6915(4) 0.0031(5) 0.5633(3) 0.0743(12) Uani 1 1 d .
H3 H 0.7831 0.0201 0.5417 0.089 Uiso 1 1 calc R
C4 C 0.6919(5) -0.1152(5) 0.5678(3) 0.0780(13) Uani 1 1 d .
H4 H 0.7827 -0.1778 0.5496 0.094 Uiso 1 1 calc R
C5 C 0.5561(5) -0.1396(4) 0.5997(3) 0.0728(12) Uani 1 1 d .
H5 H 0.5556 -0.2197 0.6030 0.087 Uiso 1 1 calc R
C6 C 0.4173(4) -0.0460(3) 0.6275(2) 0.0551(9) Uani 1 1 d .
C7 C 0.2820(4) -0.0816(3) 0.6616(2) 0.0567(9) Uani 1 1 d .
H7 H 0.2956 -0.1651 0.6657 0.068 Uiso 1 1 calc R
C8 C 0.0232(5) -0.0630(4) 0.7230(3) 0.0675(10) Uani 1 1 d .
H81 H 0.0366 -0.0970 0.7777 0.081 Uiso 1 1 calc R
H82 H 0.0328 -0.1295 0.6938 0.081 Uiso 1 1 calc R
C9 C -0.1370(5) 0.0352(4) 0.7209(3) 0.0717(11) Uani 1 1 d .
H91 H -0.1632 0.0521 0.6673 0.086 Uiso 1 1 calc R
H92 H -0.2159 0.0069 0.7567 0.086 Uiso 1 1 calc R
C10 C -0.1388(5) 0.1447(4) 0.8317(2) 0.0629(9) Uani 1 1 d .
H101 H -0.0733 0.0637 0.8527 0.076 Uiso 1 1 calc R
H102 H -0.2456 0.1595 0.8592 0.076 Uiso 1 1 calc R
C11 C -0.0802(4) 0.2414(4) 0.8451(2) 0.0581(9) Uani 1 1 d .
H111 H -0.1510 0.3230 0.8286 0.070 Uiso 1 1 calc R
H112 H -0.0748 0.2360 0.9013 0.070 Uiso 1 1 calc R
C12 C 0.1348(4) 0.3240(4) 0.7884(2) 0.0600(9) Uani 1 1 d .
H121 H 0.2459 0.2977 0.7669 0.072 Uiso 1 1 calc R
H122 H 0.1217 0.3512 0.8401 0.072 Uiso 1 1 calc R
C13 C 0.0447(5) 0.4300(3) 0.7330(2) 0.0569(8) Uani 1 1 d .
H131 H -0.0489 0.4825 0.7633 0.068 Uiso 1 1 calc R
H132 H 0.1094 0.4795 0.7074 0.068 Uiso 1 1 calc R
C14 C -0.0773(4) 0.4599(3) 0.61954(19) 0.0465(7) Uani 1 1 d .
H14 H -0.0957 0.5429 0.6216 0.056 Uiso 1 1 calc R
C15 C -0.1378(4) 0.4314(3) 0.55817(19) 0.0456(7) Uani 1 1 d .
C16 C -0.2345(4) 0.5301(3) 0.5116(2) 0.0599(9) Uani 1 1 d .
H16 H -0.2550 0.6106 0.5212 0.072 Uiso 1 1 calc R
C17 C -0.2990(5) 0.5113(4) 0.4527(3) 0.0701(11) Uani 1 1 d .
H17 H -0.3649 0.5780 0.4238 0.084 Uiso 1 1 calc R
C18 C -0.2653(5) 0.3915(4) 0.4366(3) 0.0725(11) Uani 1 1 d .
H18 H -0.3089 0.3779 0.3966 0.087 Uiso 1 1 calc R
C19 C -0.1684(5) 0.2936(4) 0.4791(2) 0.0664(10) Uani 1 1 d .
H19 H -0.1449 0.2142 0.4665 0.080 Uiso 1 1 calc R
C20 C -0.1033(4) 0.3096(3) 0.54152(19) 0.0475(7) Uani 1 1 d .
Ni1 Ni 0.35897(4) -0.06261(3) 0.89797(2) 0.04319(13) Uani 1 1 d .
S1 S 0.55096(10) -0.17003(8) 0.81719(6) 0.0540(2) Uani 1 1 d .
S2 S 0.22614(10) -0.18567(8) 0.91136(6) 0.0562(2) Uani 1 1 d .
S3 S 0.59883(10) -0.40722(9) 0.75287(6) 0.0587(2) Uani 1 1 d .
S4 S 0.30169(10) -0.42030(8) 0.83584(7) 0.0617(3) Uani 1 1 d .
S5 S 0.50460(11) -0.61601(9) 0.73287(7) 0.0632(3) Uani 1 1 d .
S6 S 0.48332(10) 0.06607(8) 0.87843(6) 0.0549(2) Uani 1 1 d .
S7 S 0.17595(10) 0.04106(8) 0.98390(5) 0.0525(2) Uani 1 1 d .
S8 S 0.41833(12) 0.29841(8) 0.95314(6) 0.0593(2) Uani 1 1 d .
S9 S 0.13080(12) 0.27817(9) 1.04883(6) 0.0639(3) Uani 1 1 d .
S10 S 0.22380(18) 0.49299(11) 1.05684(8) 0.0865(4) Uani 1 1 d .
C21 C 0.4875(4) -0.2883(3) 0.8110(2) 0.0474(7) Uani 1 1 d .
C22 C 0.3486(4) -0.2948(3) 0.8501(2) 0.0469(7) Uani 1 1 d .
C23 C 0.4697(4) -0.4878(3) 0.7714(2) 0.0486(7) Uani 1 1 d .
C24 C 0.2369(4) 0.1606(3) 0.98904(19) 0.0483(7) Uani 1 1 d .
C25 C 0.3704(4) 0.1717(3) 0.9430(2) 0.0477(7) Uani 1 1 d .
C26 C 0.2560(5) 0.3636(3) 1.0215(2) 0.0585(9) Uani 1 1 d .

loop_
_atom_site_aniso_label
_atom_site_aniso_U_11
_atom_site_aniso_U_22
_atom_site_aniso_U_33
_atom_site_aniso_U_23
_atom_site_aniso_U_13
_atom_site_aniso_U_12
Fe1 0.0390(2) 0.0459(2) 0.0401(2) -0.00202(19) -0.00406(19) -0.00779(18)
N1 0.0509(15) 0.0518(14) 0.0480(15) -0.0020(12) -0.0079(13) -0.0161(12)
N2 0.0384(13) 0.0689(16) 0.0498(16) -0.0046(14) -0.0085(12) -0.0144(12)
N3 0.0438(13) 0.0629(15) 0.0473(15) -0.0003(13) -0.0127(13) -0.0143(12)
N4 0.0456(13) 0.0508(13) 0.0390(13) -0.0055(11) -0.0045(12) -0.0138(11)
O1 0.0412(12) 0.0554(12) 0.087(2) -0.0114(13) 0.0084(13) -0.0129(10)
O2 0.0755(16) 0.0487(11) 0.0420(12) -0.0056(10) -0.0142(12) -0.0092(11)
C1 0.0414(16) 0.067(2) 0.0468(18) -0.0093(16) -0.0069(15) -0.0086(15)
C2 0.0455(18) 0.085(2) 0.070(3) -0.016(2) 0.0008(19) -0.0188(18)
C3 0.0420(18) 0.116(4) 0.054(2) -0.016(2) -0.0011(17) -0.016(2)
C4 0.056(2) 0.093(3) 0.059(2) -0.021(2) 0.0033(19) 0.003(2)
C5 0.066(2) 0.070(2) 0.063(2) -0.022(2) -0.004(2) 0.0024(19)
C6 0.0510(18) 0.0622(19) 0.0402(17) -0.0115(15) -0.0086(15) -0.0023(15)
C7 0.066(2) 0.0461(16) 0.0515(19) -0.0098(15) -0.0107(17) -0.0088(15)
C8 0.073(2) 0.062(2) 0.070(3) -0.0081(19) -0.001(2) -0.0307(19)
C9 0.063(2) 0.092(3) 0.070(3) -0.008(2) -0.006(2) -0.041(2)
C10 0.057(2) 0.083(2) 0.0460(19) -0.0048(18) 0.0017(17) -0.0272(19)
C11 0.060(2) 0.072(2) 0.0389(17) -0.0050(16) -0.0013(16) -0.0226(17)
C12 0.0519(18) 0.080(2) 0.054(2) -0.0066(19) -0.0157(17) -0.0251(17)
C13 0.062(2) 0.0611(19) 0.052(2) -0.0097(16) -0.0124(17) -0.0227(16)
C14 0.0437(15) 0.0440(14) 0.0434(17) -0.0055(13) 0.0027(14) -0.0102(13)
C15 0.0380(14) 0.0515(16) 0.0395(16) -0.0024(13) 0.0008(13) -0.0113(12)
C16 0.0533(19) 0.0561(18) 0.058(2) 0.0002(17) -0.0097(17) -0.0078(15)
C17 0.062(2) 0.075(2) 0.060(2) 0.006(2) -0.022(2) -0.0091(19)
C18 0.079(3) 0.086(3) 0.059(2) 0.003(2) -0.029(2) -0.031(2)
C19 0.086(3) 0.067(2) 0.052(2) 0.0016(18) -0.019(2) -0.032(2)
C20 0.0481(16) 0.0529(16) 0.0340(15) 0.0017(13) -0.0006(13) -0.0147(13)
Ni1 0.0365(2) 0.0464(2) 0.0424(2) -0.00275(18) -0.00333(18) -0.01187(16)
S1 0.0437(4) 0.0629(5) 0.0569(5) -0.0154(4) 0.0061(4) -0.0233(4)
S2 0.0403(4) 0.0550(4) 0.0686(6) -0.0155(4) 0.0101(4) -0.0167(3)
S3 0.0446(4) 0.0646(5) 0.0645(6) -0.0220(4) 0.0091(4) -0.0185(4)
S4 0.0452(4) 0.0534(4) 0.0841(7) -0.0187(5) 0.0080(4) -0.0184(4)
S5 0.0525(5) 0.0607(5) 0.0763(6) -0.0230(5) -0.0095(5) -0.0123(4)
S6 0.0447(4) 0.0556(4) 0.0617(5) -0.0162(4) 0.0094(4) -0.0190(4)
S7 0.0443(4) 0.0616(5) 0.0471(5) -0.0067(4) 0.0030(4) -0.0180(4)
S8 0.0653(5) 0.0532(4) 0.0590(5) -0.0126(4) -0.0024(4) -0.0206(4)
S9 0.0583(5) 0.0741(6) 0.0524(5) -0.0227(5) 0.0035(4) -0.0138(4)
S10 0.1139(10) 0.0680(6) 0.0745(7) -0.0305(6) -0.0101(7) -0.0192(6)
C21 0.0392(14) 0.0508(15) 0.0463(17) -0.0096(14) -0.0021(14) -0.0090(13)
C22 0.0407(15) 0.0457(15) 0.0497(18) -0.0064(14) -0.0029(14) -0.0111(12)
C23 0.0404(15) 0.0521(16) 0.0492(18) -0.0063(14) -0.0086(14) -0.0099(13)
C24 0.0449(16) 0.0544(16) 0.0382(16) -0.0067(14) -0.0063(14) -0.0075(13)
C25 0.0468(16) 0.0484(15) 0.0433(17) -0.0078(14) -0.0089(14) -0.0089(13)
C26 0.068(2) 0.0552(18) 0.0443(18) -0.0101(15) -0.0116(17) -0.0087(16)

loop_
_atom_type_symbol
_atom_type_description
_atom_type_scat_dispersion_real
_atom_type_scat_dispersion_imag
_atom_type_scat_source
C C 0.0033 0.0016 'International Tables Vol C Tables 4.2.6.8 and 6.1.1.4'
H H 0.0000 0.0000 'International Tables Vol C Tables 4.2.6.8 and 6.1.1.4'
N N 0.0061 0.0033 'International Tables Vol C Tables 4.2.6.8 and 6.1.1.4'
O O 0.0106 0.0060 'International Tables Vol C Tables 4.2.6.8 and 6.1.1.4'
S S 0.1246 0.1234 'International Tables Vol C Tables 4.2.6.8 and 6.1.1.4'
Fe Fe 0.3463 0.8444 'International Tables Vol C Tables 4.2.6.8 and 6.1.1.4'
Ni Ni 0.3393 1.1124 'International Tables Vol C Tables 4.2.6.8 and 6.1.1.4'

loop_
_geom_angle_atom_site_label_1
_geom_angle_atom_site_label_2
_geom_angle_atom_site_label_3
_geom_angle
O1 Fe1 O2 105.06(13)
O1 Fe1 N1 86.93(11)
O2 Fe1 N1 94.00(10)
O1 Fe1 N4 94.21(11)
O2 Fe1 N4 86.96(10)
N1 Fe1 N4 178.28(11)
O1 Fe1 N3 92.84(12)
O2 Fe1 N3 155.72(10)
N1 Fe1 N3 103.37(11)
N4 Fe1 N3 75.30(11)
O1 Fe1 N2 159.02(12)
O2 Fe1 N2 89.78(12)
N1 Fe1 N2 77.14(11)
N4 Fe1 N2 101.44(11)
N3 Fe1 N2 77.93(11)
C7 N1 C8 118.1(3)
C7 N1 Fe1 125.5(3)
C8 N1 Fe1 116.3(2)
C10 N2 C9 114.7(3)
C10 N2 Fe1 111.0(2)
C9 N2 Fe1 107.6(2)
C10 N2 H2N 107.7
C9 N2 H2N 107.7
Fe1 N2 H2N 107.7
C12 N3 C11 114.5(3)
C12 N3 Fe1 107.1(2)
C11 N3 Fe1 109.2(2)
C12 N3 H3N 108.7
C11 N3 H3N 108.7
Fe1 N3 H3N 108.7
C14 N4 C13 118.0(3)
C14 N4 Fe1 125.8(2)
C13 N4 Fe1 116.2(2)
C1 O1 Fe1 134.3(2)
C20 O2 Fe1 133.8(2)
O1 C1 C6 122.7(3)
O1 C1 C2 118.5(3)
C6 C1 C2 118.8(3)
C3 C2 C1 119.9(4)
C3 C2 H2 120.1
C1 C2 H2 120.1
C4 C3 C2 121.6(4)
C4 C3 H3 119.2
C2 C3 H3 119.2
C3 C4 C5 118.9(4)
C3 C4 H4 120.6
C5 C4 H4 120.6
C4 C5 C6 121.4(4)
C4 C5 H5 119.3
C6 C5 H5 119.3
C1 C6 C5 119.4(4)
C1 C6 C7 123.4(3)
C5 C6 C7 117.2(4)
N1 C7 C6 126.0(3)
N1 C7 H7 117.0
C6 C7 H7 117.0
N1 C8 C9 109.5(3)
N1 C8 H81 109.8
C9 C8 H81 109.8
N1 C8 H82 109.8
C9 C8 H82 109.8
H81 C8 H82 108.2
N2 C9 C8 108.7(3)
N2 C9 H91 109.9
C8 C9 H91 109.9
N2 C9 H92 109.9
C8 C9 H92 109.9
H91 C9 H92 108.3
N2 C10 C11 108.8(3)
N2 C10 H101 109.9
C11 C10 H101 109.9
N2 C10 H102 109.9
C11 C10 H102 109.9
H101 C10 H102 108.3
N3 C11 C10 108.1(3)
N3 C11 H111 110.1
C10 C11 H111 110.1
N3 C11 H112 110.1
C10 C11 H112 110.1
H111 C11 H112 108.4
N3 C12 C13 110.2(3)
N3 C12 H121 109.6
C13 C12 H121 109.6
N3 C12 H122 109.6
C13 C12 H122 109.6
H121 C12 H122 108.1
N4 C13 C12 109.9(3)
N4 C13 H131 109.7
C12 C13 H131 109.7
N4 C13 H132 109.7
C12 C13 H132 109.7
H131 C13 H132 108.2
N4 C14 C15 126.2(3)
N4 C14 H14 116.9
C15 C14 H14 116.9
C16 C15 C20 118.6(3)
C16 C15 C14 118.1(3)
C20 C15 C14 123.3(3)
C17 C16 C15 122.0(4)
C17 C16 H16 119.0
C15 C16 H16 119.0
C16 C17 C18 119.3(4)
C16 C17 H17 120.4
C18 C17 H17 120.4
C19 C18 C17 120.3(4)
C19 C18 H18 119.8
C17 C18 H18 119.8
C18 C19 C20 121.8(4)
C18 C19 H19 119.1
C20 C19 H19 119.1
O2 C20 C19 119.5(3)
O2 C20 C15 122.6(3)
C19 C20 C15 118.0(3)
S6 Ni1 S7 92.98(4)
S6 Ni1 S1 86.17(4)
S7 Ni1 S1 176.68(4)
S6 Ni1 S2 176.39(4)
S7 Ni1 S2 87.20(4)
S1 Ni1 S2 93.85(4)
C21 S1 Ni1 101.22(11)
C22 S2 Ni1 101.21(12)
C23 S3 C21 98.08(16)
C23 S4 C22 97.65(16)
C25 S6 Ni1 102.49(13)
C24 S7 Ni1 102.45(11)
C26 S8 C25 97.16(18)
C26 S9 C24 97.41(17)
C22 C21 S1 122.3(2)
C22 C21 S3 115.7(3)
S1 C21 S3 122.0(2)
C21 C22 S2 121.4(3)
C21 C22 S4 116.2(2)
S2 C22 S4 122.4(2)
S5 C23 S3 123.64(19)
S5 C23 S4 123.9(2)
S3 C23 S4 112.40(18)
C25 C24 S7 121.0(2)
C25 C24 S9 115.7(3)
S7 C24 S9 123.2(2)
C24 C25 S6 121.0(3)
C24 C25 S8 116.5(2)
S6 C25 S8 122.5(2)
S10 C26 S8 123.3(3)
S10 C26 S9 123.5(2)
S8 C26 S9 113.2(2)

loop_
_geom_bond_atom_site_label_1
_geom_bond_atom_site_label_2
_geom_bond_distance
Fe1 O1 1.899(2)
Fe1 O2 1.919(2)
Fe1 N1 2.118(3)
Fe1 N4 2.124(3)
Fe1 N3 2.186(3)
Fe1 N2 2.191(3)
N1 C7 1.283(4)
N1 C8 1.464(5)
N2 C10 1.467(5)
N2 C9 1.481(5)
N2 H2N 0.9100
N3 C12 1.460(5)
N3 C11 1.480(4)
N3 H3N 0.9100
N4 C14 1.284(4)
N4 C13 1.473(4)
O1 C1 1.323(4)
O2 C20 1.316(4)
C1 C6 1.390(5)
C1 C2 1.410(6)
C2 C3 1.386(5)
C2 H2 0.9300
C3 C4 1.371(7)
C3 H3 0.9300
C4 C5 1.373(7)
C4 H4 0.9300
C5 C6 1.409(4)
C5 H5 0.9300
C6 C7 1.441(6)
C7 H7 0.9300
C8 C9 1.509(6)
C8 H81 0.9700
C8 H82 0.9700
C9 H91 0.9700
C9 H92 0.9700
C10 C11 1.493(6)
C10 H101 0.9700
C10 H102 0.9700
C11 H111 0.9700
C11 H112 0.9700
C12 C13 1.511(5)
C12 H121 0.9700
C12 H122 0.9700
C13 H131 0.9700
C13 H132 0.9700
C14 C15 1.433(5)
C14 H14 0.9300
C15 C16 1.407(5)
C15 C20 1.412(5)
C16 C17 1.364(6)
C16 H16 0.9300
C17 C18 1.388(6)
C17 H17 0.9300
C18 C19 1.367(6)
C18 H18 0.9300
C19 C20 1.407(5)
C19 H19 0.9300
Ni1 S6 2.1527(10)
Ni1 S7 2.1564(10)
Ni1 S1 2.1581(9)
Ni1 S2 2.1681(10)
S1 C21 1.718(4)
S2 C22 1.723(3)
S3 C23 1.726(4)
S3 C21 1.742(3)
S4 C23 1.727(3)
S4 C22 1.747(3)
S5 C23 1.648(3)
S6 C25 1.713(3)
S7 C24 1.711(4)
S8 C26 1.728(4)
S8 C25 1.743(3)
S9 C26 1.737(5)
S9 C24 1.741(3)
S10 C26 1.639(4)
C21 C22 1.344(5)
C24 C25 1.360(5)
